data_7001302
loop_
_publ_author_name
'Tang, Rowena Pui-Ling'
'Wong, Keith Man-Chung'
'Zhu, Nianyong'
'Yam, Vivian Wing-Wah'

_publ_section_title
;
 Luminescence, electrochemistry and host--guest properties of dinuclear
 platinum(II) terpyridyl complexes of sulfur-containing bridging ligands
;
_journal_coden_ASTM DTARAF
_journal_issue 20
_journal_name_full 'Dalton Transactions'
_journal_page_first 3911
_journal_page_last 3922
_journal_paper_doi 10.1039/b821264c
_journal_year 2009
_chemical_formula_moiety 'C31 H29 Cl F6 N3 O5 P Pt'
_chemical_formula_sum 'C31 H29 Cl F6 N3 O5 P Pt'
_chemical_formula_weight 899.08
_space_group_IT_number 14
_symmetry_cell_setting monoclinic
_symmetry_space_group_name_Hall '-P 2yn'
_symmetry_space_group_name_H-M 'P 1 21/n 1'
_atom_sites_solution_hydrogens geom
_atom_sites_solution_primary direct
_atom_sites_solution_secondary difmap
_audit_creation_method SHELXL-97
_cell_angle_alpha 90.00
_cell_angle_beta 95.08(3)
_cell_angle_gamma 90.00
_cell_formula_units_Z 4
_cell_length_a 6.2690(13)
_cell_length_b 14.713(3)
_cell_length_c 34.398(7)
_cell_measurement_reflns_used 0
_cell_measurement_temperature 301(2)
_cell_measurement_theta_max 0
_cell_measurement_theta_min 0
_cell_volume 3160.3(11)
_computing_cell_refinement Scalepack
_computing_data_collection Marcontroller
_computing_data_reduction Denzo
_computing_molecular_graphics 'Ortep-3 for Windows (Farrugia, 1997)'
_computing_publication_material 'WinGX publication routines (Farrugia, 1999)'
_computing_structure_refinement 'SHELXL-97 (Sheldrick, 1997)'
_computing_structure_solution 'SHELXS-97 (Sheldrick, 1997)'
_diffrn_ambient_temperature 301(2)
_diffrn_measured_fraction_theta_full 0.626
_diffrn_measured_fraction_theta_max 0.626
_diffrn_measurement_device_type 'Marresearch Imaging Plate detector'
_diffrn_measurement_method oscillation
_diffrn_radiation_monochromator graphite
_diffrn_radiation_source 'fine-focus sealed tube'
_diffrn_radiation_type MoK\a
_diffrn_radiation_wavelength 0.71073
_diffrn_reflns_av_R_equivalents 0.0523
_diffrn_reflns_av_sigmaI/netI 0.0927
_diffrn_reflns_limit_h_max 6
_diffrn_reflns_limit_h_min -7
_diffrn_reflns_limit_k_max 17
_diffrn_reflns_limit_k_min -10
_diffrn_reflns_limit_l_max 39
_diffrn_reflns_limit_l_min -39
_diffrn_reflns_number 7114
_diffrn_reflns_theta_full 25.41
_diffrn_reflns_theta_max 25.41
_diffrn_reflns_theta_min 2.26
_exptl_absorpt_coefficient_mu 4.657
_exptl_absorpt_correction_type none
_exptl_crystal_colour orange
_exptl_crystal_density_diffrn 1.890
_exptl_crystal_density_method 'not measured'
_exptl_crystal_description prism
_exptl_crystal_F_000 1760
_exptl_crystal_size_max 0.3
_exptl_crystal_size_mid 0.15
_exptl_crystal_size_min 0.05
_refine_diff_density_max 0.545
_refine_diff_density_min -0.826
_refine_diff_density_rms 0.138
_refine_ls_extinction_method none
_refine_ls_goodness_of_fit_ref 0.915
_refine_ls_hydrogen_treatment constr
_refine_ls_matrix_type full
_refine_ls_number_parameters 433
_refine_ls_number_reflns 3657
_refine_ls_number_restraints 1
_refine_ls_restrained_S_all 0.917
_refine_ls_R_factor_all 0.0666
_refine_ls_R_factor_gt 0.0377
_refine_ls_shift/su_max 0.000
_refine_ls_shift/su_mean 0.000
_refine_ls_structure_factor_coef Fsqd
_refine_ls_weighting_details 'calc w=1/[\s^2^(Fo^2^)+(0.0540P)^2^+0.0000P] where P=(Fo^2^+2Fc^2^)/3'
_refine_ls_weighting_scheme calc
_refine_ls_wR_factor_gt 0.0863
_refine_ls_wR_factor_ref 0.1142
_reflns_number_gt 2379
_reflns_number_total 3657
_reflns_threshold_expression >2sigma(I)
_cod_data_source_file B821264C.txt
_cod_data_source_block mar211
_cod_depositor_comments
;
The following automatic conversions were performed:
'_refine_ls_hydrogen_treatment' value 'Constr' changed to 'constr'
according to '/home/saulius/struct/CIF-dictionaries/cif_core.dic'
dictionary named 'cif_core.dic' version 2.4.1 from 2010-06-29.

Automatic conversion script
Id: cif_fix_enum 1527 2010-12-29 10:47:43Z saulius 
;
_cod_original_sg_symbol_H-M 'P 21/n'
_cod_database_code 7001302

loop_
_symmetry_equiv_pos_as_xyz
'x, y, z'
'-x+1/2, y+1/2, -z+1/2'
'-x, -y, -z'
'x-1/2, -y-1/2, z-1/2'

loop_
_atom_site_label
_atom_site_type_symbol
_atom_site_fract_x
_atom_site_fract_y
_atom_site_fract_z
_atom_site_U_iso_or_equiv
_atom_site_adp_type
_atom_site_occupancy
_atom_site_symmetry_multiplicity
_atom_site_calc_flag
_atom_site_refinement_flags
_atom_site_disorder_assembly
_atom_site_disorder_group
Pt1 Pt 0.56731(6) 0.83699(3) 0.018929(11) 0.0573(2) Uani 1 1 d . . .
Cl1 Cl 0.2975(5) 0.8382(2) -0.03130(9) 0.0853(11) Uani 1 1 d . . .
O1 O 2.0816(11) 0.8103(5) 0.29415(19) 0.066(2) Uani 1 1 d . . .
O2 O 2.3458(12) 0.7717(6) 0.3650(2) 0.075(2) Uani 1 1 d . . .
O3 O 2.5556(16) 0.6080(7) 0.3338(3) 0.100(3) Uani 1 1 d . . .
O4 O 2.3150(15) 0.5401(7) 0.2387(3) 0.093(3) Uani 1 1 d . . .
O5 O 2.0827(12) 0.7112(6) 0.2336(2) 0.076(2) Uani 1 1 d . . .
N1 N 0.4530(12) 0.9369(7) 0.0513(2) 0.065(3) Uani 1 1 d . . .
N2 N 0.7968(13) 0.8369(6) 0.0621(2) 0.051(2) Uani 1 1 d . . .
N3 N 0.7516(12) 0.7352(6) 0.0004(2) 0.058(2) Uani 1 1 d . . .
C1 C 0.2785(18) 0.9873(10) 0.0430(4) 0.074(4) Uani 1 1 d . . .
H1 H 0.1945 0.9778 0.0196 0.088 Uiso 1 1 calc R . .
C2 C 0.2201(19) 1.0541(11) 0.0688(4) 0.085(4) Uani 1 1 d . . .
H2 H 0.0951 1.0872 0.0629 0.101 Uiso 1 1 calc R . .
C3 C 0.3444(19) 1.0715(10) 0.1025(4) 0.079(4) Uani 1 1 d . . .
H3 H 0.3055 1.1164 0.1196 0.095 Uiso 1 1 calc R . .
C4 C 0.5329(18) 1.0202(9) 0.1112(3) 0.063(3) Uani 1 1 d . . .
H4 H 0.6207 1.0298 0.1340 0.076 Uiso 1 1 calc R . .
C5 C 0.5799(16) 0.9580(8) 0.0855(3) 0.056(3) Uani 1 1 d . . .
C6 C 0.7733(15) 0.8986(8) 0.0911(3) 0.053(3) Uani 1 1 d . . .
C7 C 0.9326(15) 0.8994(8) 0.1212(3) 0.055(3) Uani 1 1 d . . .
H7 H 0.9259 0.9403 0.1417 0.066 Uiso 1 1 calc R . .
C8 C 1.1045(15) 0.8392(8) 0.1211(3) 0.053(3) Uani 1 1 d . . .
C9 C 1.1153(15) 0.7785(8) 0.0899(3) 0.057(3) Uani 1 1 d . . .
H9 H 1.2305 0.7388 0.0894 0.069 Uiso 1 1 calc R . .
C10 C 0.9564(15) 0.7780(7) 0.0604(3) 0.048(3) Uani 1 1 d . . .
C11 C 0.9379(17) 0.7191(8) 0.0248(3) 0.054(3) Uani 1 1 d . . .
C12 C 1.0808(18) 0.6545(8) 0.0164(3) 0.065(3) Uani 1 1 d . . .
H12 H 1.2033 0.6449 0.0332 0.078 Uiso 1 1 calc R . .
C13 C 1.045(2) 0.6029(10) -0.0170(4) 0.081(4) Uani 1 1 d . . .
H13 H 1.1434 0.5589 -0.0230 0.097 Uiso 1 1 calc R . .
C14 C 0.865(3) 0.6173(11) -0.0408(3) 0.089(4) Uani 1 1 d . . .
H14 H 0.8397 0.5830 -0.0635 0.106 Uiso 1 1 calc R . .
C15 C 0.720(2) 0.6817(10) -0.0319(3) 0.087(4) Uani 1 1 d . . .
H15 H 0.5959 0.6892 -0.0484 0.104 Uiso 1 1 calc R . .
C16 C 1.2715(17) 0.8417(8) 0.1523(3) 0.061(3) Uani 1 1 d . . .
C17 C 1.4087(17) 0.8417(7) 0.1778(3) 0.057(3) Uani 1 1 d . . .
C18 C 1.5812(16) 0.8376(8) 0.2084(3) 0.052(3) Uani 1 1 d . . .
C19 C 1.7458(17) 0.7778(8) 0.2051(3) 0.061(3) Uani 1 1 d . . .
H19 H 1.7448 0.7421 0.1828 0.073 Uiso 1 1 calc R . .
C20 C 1.9122(16) 0.7685(8) 0.2335(3) 0.056(3) Uani 1 1 d . . .
C21 C 1.9124(16) 0.8244(7) 0.2673(3) 0.052(3) Uani 1 1 d . . .
C22 C 1.7498(15) 0.8827(8) 0.2703(3) 0.056(3) Uani 1 1 d . . .
H22 H 1.7486 0.9186 0.2925 0.068 Uiso 1 1 calc R . .
C23 C 1.5815(16) 0.8906(8) 0.2408(3) 0.062(3) Uani 1 1 d . . .
H23 H 1.4711 0.9318 0.2433 0.074 Uiso 1 1 calc R . .
C24 C 2.0834(19) 0.6502(9) 0.2023(3) 0.072(4) Uani 1 1 d . . .
H24A H 2.0672 0.6828 0.1777 0.086 Uiso 1 1 calc R . .
H24B H 1.9663 0.6073 0.2029 0.086 Uiso 1 1 calc R . .
C25 C 2.289(2) 0.6025(10) 0.2065(4) 0.091(4) Uani 1 1 d . . .
H25A H 2.3055 0.5692 0.1826 0.109 Uiso 1 1 calc R . .
H25B H 2.4029 0.6472 0.2095 0.109 Uiso 1 1 calc R . .
C26 C 2.478(3) 0.5605(16) 0.2728(6) 0.150(8) Uani 1 1 d D . .
H26A H 2.5481 0.5046 0.2819 0.180 Uiso 1 1 calc R . .
H26B H 2.5865 0.6014 0.2645 0.180 Uiso 1 1 calc R . .
C27 C 2.379(3) 0.5999(17) 0.3030(6) 0.153(8) Uani 1 1 d D . .
H27A H 2.2656 0.5614 0.3112 0.183 Uiso 1 1 calc R . .
H27B H 2.3203 0.6590 0.2955 0.183 Uiso 1 1 calc R . .
C28 C 2.649(2) 0.6935(12) 0.3384(5) 0.099(5) Uani 1 1 d . . .
H28A H 2.6166 0.7289 0.3149 0.119 Uiso 1 1 calc R . .
H28B H 2.8031 0.6873 0.3428 0.119 Uiso 1 1 calc R . .
C29 C 2.5663(19) 0.7412(10) 0.3720(4) 0.090(5) Uani 1 1 d . . .
H29A H 2.5773 0.7007 0.3943 0.108 Uiso 1 1 calc R . .
H29B H 2.6566 0.7934 0.3786 0.108 Uiso 1 1 calc R . .
C30 C 2.3237(16) 0.8556(8) 0.3462(3) 0.064(3) Uani 1 1 d . . .
H30A H 2.4239 0.8596 0.3264 0.077 Uiso 1 1 calc R . .
H30B H 2.3560 0.9040 0.3649 0.077 Uiso 1 1 calc R . .
C31 C 2.1013(16) 0.8662(8) 0.3279(3) 0.062(3) Uani 1 1 d . . .
H31A H 1.9991 0.8477 0.3460 0.074 Uiso 1 1 calc R . .
H31B H 2.0739 0.9292 0.3208 0.074 Uiso 1 1 calc R . .
P1 P 0.8569(5) 0.0596(3) 0.39929(8) 0.0633(9) Uani 1 1 d . . .
F1 F 1.1018(11) 0.0561(7) 0.3942(2) 0.120(3) Uani 1 1 d . . .
F2 F 0.8664(15) -0.0457(6) 0.4073(2) 0.125(3) Uani 1 1 d . . .
F3 F 0.8036(13) 0.0409(7) 0.3543(2) 0.117(3) Uani 1 1 d . . .
F4 F 0.6150(12) 0.0625(8) 0.4063(3) 0.136(4) Uani 1 1 d . . .
F5 F 0.8549(17) 0.1654(7) 0.3924(3) 0.140(4) Uani 1 1 d . . .
F6 F 0.9106(14) 0.0769(8) 0.4442(2) 0.131(4) Uani 1 1 d . . .

loop_
_atom_site_aniso_label
_atom_site_aniso_U_11
_atom_site_aniso_U_22
_atom_site_aniso_U_33
_atom_site_aniso_U_23
_atom_site_aniso_U_13
_atom_site_aniso_U_12
Pt1 0.0555(3) 0.0607(3) 0.0530(3) 0.0130(2) -0.01064(16) -0.0093(2)
Cl1 0.074(2) 0.100(3) 0.0749(17) 0.0228(18) -0.0314(14) -0.0199(18)
O1 0.068(5) 0.065(6) 0.060(4) -0.017(4) -0.019(3) 0.016(4)
O2 0.078(5) 0.074(7) 0.068(5) 0.015(4) -0.018(4) -0.008(4)
O3 0.121(8) 0.074(9) 0.098(6) 0.019(5) -0.028(6) -0.006(6)
O4 0.111(7) 0.075(8) 0.089(6) 0.010(5) -0.007(5) -0.002(5)
O5 0.077(5) 0.078(7) 0.067(5) -0.034(4) -0.016(4) 0.023(5)
N1 0.042(5) 0.074(8) 0.075(6) 0.032(5) -0.011(4) -0.006(5)
N2 0.052(5) 0.048(6) 0.055(5) 0.014(5) 0.004(4) -0.007(5)
N3 0.062(6) 0.057(7) 0.057(5) 0.006(4) 0.005(4) -0.008(5)
C1 0.060(7) 0.064(10) 0.094(9) 0.030(8) -0.011(6) 0.001(7)
C2 0.054(7) 0.090(13) 0.108(10) 0.033(9) -0.002(7) 0.011(7)
C3 0.068(8) 0.087(11) 0.084(8) 0.008(7) 0.018(7) 0.008(8)
C4 0.063(7) 0.060(9) 0.068(7) 0.005(6) 0.010(6) 0.002(6)
C5 0.049(6) 0.053(8) 0.064(6) 0.020(6) -0.006(5) -0.010(6)
C6 0.053(6) 0.045(8) 0.061(6) 0.010(6) 0.010(5) 0.003(5)
C7 0.057(7) 0.058(8) 0.048(5) 0.004(5) -0.015(5) -0.013(6)
C8 0.047(6) 0.057(8) 0.052(6) 0.011(5) -0.010(4) -0.008(6)
C9 0.042(6) 0.067(9) 0.061(6) 0.024(6) -0.007(5) 0.000(5)
C10 0.051(6) 0.041(8) 0.051(6) 0.010(5) 0.002(4) 0.000(5)
C11 0.059(7) 0.046(8) 0.055(6) 0.005(5) -0.002(5) -0.008(6)
C12 0.065(7) 0.057(9) 0.074(7) 0.004(7) 0.016(6) -0.005(7)
C13 0.103(10) 0.061(10) 0.080(9) -0.014(7) 0.020(7) 0.000(8)
C14 0.126(12) 0.081(12) 0.058(8) -0.012(7) 0.010(8) -0.004(10)
C15 0.111(11) 0.099(13) 0.049(7) -0.005(7) -0.007(6) -0.003(9)
C16 0.068(7) 0.051(8) 0.060(6) 0.008(5) -0.014(5) 0.003(6)
C17 0.063(7) 0.047(8) 0.059(6) 0.011(5) -0.002(5) -0.002(6)
C18 0.050(6) 0.057(8) 0.050(6) 0.002(5) -0.002(4) -0.003(6)
C19 0.069(7) 0.068(9) 0.044(6) -0.005(5) -0.005(5) -0.004(7)
C20 0.052(6) 0.061(9) 0.055(6) -0.001(5) -0.006(5) 0.009(6)
C21 0.054(6) 0.053(8) 0.048(5) 0.000(5) -0.007(4) -0.003(6)
C22 0.051(6) 0.058(8) 0.060(6) -0.008(5) 0.001(5) 0.003(6)
C23 0.052(6) 0.059(9) 0.074(7) 0.005(6) -0.002(5) 0.007(6)
C24 0.072(8) 0.071(11) 0.073(7) -0.012(6) 0.006(6) 0.009(7)
C25 0.106(11) 0.070(11) 0.102(10) -0.008(8) 0.035(8) -0.002(9)
C26 0.166(19) 0.13(2) 0.157(18) -0.017(14) 0.060(16) 0.013(15)
C27 0.148(18) 0.15(2) 0.158(18) 0.010(15) 0.024(15) 0.030(15)
C28 0.098(11) 0.082(13) 0.116(12) 0.027(9) 0.003(9) -0.004(10)
C29 0.082(9) 0.078(11) 0.100(10) 0.031(8) -0.039(8) -0.023(8)
C30 0.058(7) 0.074(11) 0.059(6) 0.000(6) -0.003(5) -0.010(6)
C31 0.066(7) 0.067(9) 0.052(6) -0.016(5) -0.005(5) 0.008(6)
P1 0.065(2) 0.064(3) 0.0621(17) -0.0052(15) 0.0098(14) 0.0006(16)
F1 0.073(5) 0.163(10) 0.125(6) -0.012(6) 0.015(4) 0.009(5)
F2 0.170(9) 0.086(8) 0.123(7) 0.013(5) 0.029(6) -0.003(6)
F3 0.122(6) 0.151(10) 0.073(4) -0.017(5) -0.012(4) 0.031(6)
F4 0.070(5) 0.185(11) 0.157(8) -0.053(7) 0.032(5) -0.015(6)
F5 0.173(10) 0.077(8) 0.177(9) -0.001(6) 0.050(7) 0.010(6)
F6 0.125(6) 0.188(11) 0.080(5) -0.044(6) 0.007(4) 0.000(7)

loop_
_atom_type_symbol
_atom_type_description
_atom_type_scat_dispersion_real
_atom_type_scat_dispersion_imag
_atom_type_scat_source
Pt Pt -1.7033 8.3905 'International Tables Vol C Tables 4.2.6.8 and 6.1.1.4'
Cl Cl 0.1484 0.1585 'International Tables Vol C Tables 4.2.6.8 and 6.1.1.4'
O O 0.0106 0.0060 'International Tables Vol C Tables 4.2.6.8 and 6.1.1.4'
N N 0.0061 0.0033 'International Tables Vol C Tables 4.2.6.8 and 6.1.1.4'
C C 0.0033 0.0016 'International Tables Vol C Tables 4.2.6.8 and 6.1.1.4'
P P 0.1023 0.0942 'International Tables Vol C Tables 4.2.6.8 and 6.1.1.4'
F F 0.0171 0.0103 'International Tables Vol C Tables 4.2.6.8 and 6.1.1.4'
H H 0.0000 0.0000 'International Tables Vol C Tables 4.2.6.8 and 6.1.1.4'

loop_
_geom_angle_atom_site_label_1
_geom_angle_atom_site_label_2
_geom_angle_atom_site_label_3
_geom_angle
_geom_angle_site_symmetry_1
_geom_angle_site_symmetry_3
_geom_angle_publ_flag
N2 Pt1 N1 81.7(4) . . ?
N2 Pt1 N3 80.7(4) . . ?
N1 Pt1 N3 162.4(3) . . ?
N2 Pt1 Cl1 179.5(3) . . ?
N1 Pt1 Cl1 97.8(2) . . ?
N3 Pt1 Cl1 99.8(2) . . ?
C21 O1 C31 118.2(8) . . ?
C30 O2 C29 113.8(9) . . ?
C28 O3 C27 116.0(13) . . ?
C25 O4 C26 119.6(13) . . ?
C20 O5 C24 116.8(8) . . ?
C1 N1 C5 117.0(11) . . ?
C1 N1 Pt1 127.8(8) . . ?
C5 N1 Pt1 115.1(7) . . ?
C10 N2 C6 126.5(8) . . ?
C10 N2 Pt1 118.0(7) . . ?
C6 N2 Pt1 115.5(7) . . ?
C15 N3 C11 116.4(11) . . ?
C15 N3 Pt1 129.7(9) . . ?
C11 N3 Pt1 113.9(7) . . ?
N1 C1 C2 120.8(11) . . ?
N1 C1 H1 119.6 . . ?
C2 C1 H1 119.6 . . ?
C3 C2 C1 120.8(12) . . ?
C3 C2 H2 119.6 . . ?
C1 C2 H2 119.6 . . ?
C2 C3 C4 118.9(13) . . ?
C2 C3 H3 120.6 . . ?
C4 C3 H3 120.6 . . ?
C5 C4 C3 117.4(11) . . ?
C5 C4 H4 121.3 . . ?
C3 C4 H4 121.3 . . ?
C4 C5 N1 124.9(10) . . ?
C4 C5 C6 123.0(9) . . ?
N1 C5 C6 112.0(10) . . ?
N2 C6 C7 116.0(10) . . ?
N2 C6 C5 115.7(9) . . ?
C7 C6 C5 128.3(11) . . ?
C6 C7 C8 120.2(10) . . ?
C6 C7 H7 119.9 . . ?
C8 C7 H7 119.9 . . ?
C7 C8 C9 119.7(8) . . ?
C7 C8 C16 119.7(10) . . ?
C9 C8 C16 120.6(10) . . ?
C10 C9 C8 119.6(10) . . ?
C10 C9 H9 120.2 . . ?
C8 C9 H9 120.2 . . ?
N2 C10 C9 118.0(10) . . ?
N2 C10 C11 114.1(8) . . ?
C9 C10 C11 127.8(10) . . ?
C12 C11 N3 121.6(10) . . ?
C12 C11 C10 125.2(9) . . ?
N3 C11 C10 113.2(10) . . ?
C11 C12 C13 120.2(11) . . ?
C11 C12 H12 119.9 . . ?
C13 C12 H12 119.9 . . ?
C14 C13 C12 119.0(14) . . ?
C14 C13 H13 120.5 . . ?
C12 C13 H13 120.5 . . ?
C13 C14 C15 120.6(12) . . ?
C13 C14 H14 119.7 . . ?
C15 C14 H14 119.7 . . ?
N3 C15 C14 122.2(12) . . ?
N3 C15 H15 118.9 . . ?
C14 C15 H15 118.9 . . ?
C17 C16 C8 178.5(13) . . ?
C16 C17 C18 177.2(13) . . ?
C23 C18 C19 119.4(9) . . ?
C23 C18 C17 121.4(11) . . ?
C19 C18 C17 119.2(10) . . ?
C18 C19 C20 122.4(10) . . ?
C18 C19 H19 118.8 . . ?
C20 C19 H19 118.8 . . ?
O5 C20 C19 127.6(10) . . ?
O5 C20 C21 114.3(8) . . ?
C19 C20 C21 118.0(10) . . ?
C22 C21 O1 126.7(9) . . ?
C22 C21 C20 119.1(8) . . ?
O1 C21 C20 114.2(9) . . ?
C21 C22 C23 121.6(10) . . ?
C21 C22 H22 119.2 . . ?
C23 C22 H22 119.2 . . ?
C18 C23 C22 119.4(11) . . ?
C18 C23 H23 120.3 . . ?
C22 C23 H23 120.3 . . ?
O5 C24 C25 107.1(9) . . ?
O5 C24 H24A 110.3 . . ?
C25 C24 H24A 110.3 . . ?
O5 C24 H24B 110.3 . . ?
C25 C24 H24B 110.3 . . ?
H24A C24 H24B 108.5 . . ?
O4 C25 C24 114.9(11) . . ?
O4 C25 H25A 108.5 . . ?
C24 C25 H25A 108.5 . . ?
O4 C25 H25B 108.5 . . ?
C24 C25 H25B 108.5 . . ?
H25A C25 H25B 107.5 . . ?
C27 C26 O4 110.3(17) . . ?
C27 C26 H26A 109.6 . . ?
O4 C26 H26A 109.6 . . ?
C27 C26 H26B 109.6 . . ?
O4 C26 H26B 109.6 . . ?
H26A C26 H26B 108.1 . . ?
C26 C27 O3 102.5(17) . . ?
C26 C27 H27A 111.3 . . ?
O3 C27 H27A 111.3 . . ?
C26 C27 H27B 111.3 . . ?
O3 C27 H27B 111.3 . . ?
H27A C27 H27B 109.2 . . ?
O3 C28 C29 110.2(13) . . ?
O3 C28 H28A 109.6 . . ?
C29 C28 H28A 109.6 . . ?
O3 C28 H28B 109.6 . . ?
C29 C28 H28B 109.6 . . ?
H28A C28 H28B 108.1 . . ?
O2 C29 C28 114.3(10) . . ?
O2 C29 H29A 108.7 . . ?
C28 C29 H29A 108.7 . . ?
O2 C29 H29B 108.7 . . ?
C28 C29 H29B 108.7 . . ?
H29A C29 H29B 107.6 . . ?
O2 C30 C31 109.9(9) . . ?
O2 C30 H30A 109.7 . . ?
C31 C30 H30A 109.7 . . ?
O2 C30 H30B 109.7 . . ?
C31 C30 H30B 109.7 . . ?
H30A C30 H30B 108.2 . . ?
O1 C31 C30 107.2(9) . . ?
O1 C31 H31A 110.3 . . ?
C30 C31 H31A 110.3 . . ?
O1 C31 H31B 110.3 . . ?
C30 C31 H31B 110.3 . . ?
H31A C31 H31B 108.5 . . ?
F4 P1 F1 177.5(5) . . ?
F4 P1 F6 88.3(5) . . ?
F1 P1 F6 89.3(5) . . ?
F4 P1 F2 91.3(6) . . ?
F1 P1 F2 88.0(5) . . ?
F6 P1 F2 89.2(5) . . ?
F4 P1 F5 90.0(6) . . ?
F1 P1 F5 90.6(6) . . ?
F6 P1 F5 89.2(6) . . ?
F2 P1 F5 177.9(6) . . ?
F4 P1 F3 91.9(4) . . ?
F1 P1 F3 90.6(4) . . ?
F6 P1 F3 179.3(6) . . ?
F2 P1 F3 90.1(5) . . ?
F5 P1 F3 91.5(5) . . ?

loop_
_geom_bond_atom_site_label_1
_geom_bond_atom_site_label_2
_geom_bond_distance
_geom_bond_site_symmetry_2
_geom_bond_publ_flag
Pt1 N2 1.973(7) . ?
Pt1 N1 2.014(10) . ?
Pt1 N3 2.029(9) . ?
Pt1 Cl1 2.308(3) . ?
O1 C21 1.360(11) . ?
O1 C31 1.420(12) . ?
O2 C30 1.394(13) . ?
O2 C29 1.453(14) . ?
O3 C28 1.391(17) . ?
O3 C27 1.469(19) . ?
O4 C25 1.437(15) . ?
O4 C26 1.517(19) . ?
O5 C20 1.361(12) . ?
O5 C24 1.403(13) . ?
N1 C1 1.332(14) . ?
N1 C5 1.394(12) . ?
N2 C10 1.329(13) . ?
N2 C6 1.366(14) . ?
N3 C15 1.361(14) . ?
N3 C11 1.397(12) . ?
C1 C2 1.395(18) . ?
C1 H1 0.9300 . ?
C2 C3 1.364(16) . ?
C2 H2 0.9300 . ?
C3 C4 1.411(15) . ?
C3 H3 0.9300 . ?
C4 C5 1.324(16) . ?
C4 H4 0.9300 . ?
C5 C6 1.494(15) . ?
C6 C7 1.374(12) . ?
C7 C8 1.396(15) . ?
C7 H7 0.9300 . ?
C8 C9 1.403(15) . ?
C8 C16 1.432(12) . ?
C9 C10 1.357(12) . ?
C9 H9 0.9300 . ?
C10 C11 1.496(14) . ?
C11 C12 1.355(15) . ?
C12 C13 1.378(15) . ?
C12 H12 0.9300 . ?
C13 C14 1.351(18) . ?
C13 H13 0.9300 . ?
C14 C15 1.366(19) . ?
C14 H14 0.9300 . ?
C15 H15 0.9300 . ?
C16 C17 1.173(12) . ?
C17 C18 1.443(13) . ?
C18 C23 1.359(15) . ?
C18 C19 1.369(15) . ?
C19 C20 1.372(12) . ?
C19 H19 0.9300 . ?
C20 C21 1.423(14) . ?
C21 C22 1.343(14) . ?
C22 C23 1.403(13) . ?
C22 H22 0.9300 . ?
C23 H23 0.9300 . ?
C24 C25 1.464(17) . ?
C24 H24A 0.9700 . ?
C24 H24B 0.9700 . ?
C25 H25A 0.9700 . ?
C25 H25B 0.9700 . ?
C26 C27 1.382(16) . ?
C26 H26A 0.9700 . ?
C26 H26B 0.9700 . ?
C27 H27A 0.9700 . ?
C27 H27B 0.9700 . ?
C28 C29 1.481(19) . ?
C28 H28A 0.9700 . ?
C28 H28B 0.9700 . ?
C29 H29A 0.9700 . ?
C29 H29B 0.9700 . ?
C30 C31 1.487(13) . ?
C30 H30A 0.9700 . ?
C30 H30B 0.9700 . ?
C31 H31A 0.9700 . ?
C31 H31B 0.9700 . ?
P1 F4 1.557(8) . ?
P1 F1 1.562(8) . ?
P1 F6 1.573(8) . ?
P1 F2 1.574(10) . ?
P1 F5 1.575(10) . ?
P1 F3 1.577(7) . ?
